data_7234246
loop_
_publ_author_name
'Alexa Paretzki'
'Ralph Hubner'
'Shengfa Ye'
'Martina Bubrin'
'Sara Kamper'
'Wolfgang Kaim'

_publ_section_title
;
 Electronic, charge and magnetic interactions in three-centre systems
;
_journal_name_full 'Journal of Materials Chemistry C'
_journal_page_first 4801
_journal_page_last 4809
_journal_paper_doi 10.1039/C5TC00658A
_journal_volume 3
_journal_year 2015
_chemical_formula_moiety 'C42 H54 Cu N2 O2 S2'
_chemical_formula_sum 'C42 H54 Cu N2 O2 S2'
_chemical_formula_weight 746.53
_space_group_IT_number 2
_space_group_name_Hall '-P 1'
_space_group_name_H-M_alt 'P -1'
_symmetry_cell_setting triclinic
_symmetry_space_group_name_H-M 'P -1'
_atom_sites_solution_hydrogens geom
_atom_sites_solution_primary direct
_atom_sites_solution_secondary difmap
_cell_angle_alpha 106.244(3)
_cell_angle_beta 97.870(5)
_cell_angle_gamma 98.955(5)
_cell_formula_units_Z 1
_cell_length_a 5.8774(3)
_cell_length_b 12.9817(11)
_cell_length_c 13.7460(12)
_cell_measurement_reflns_used 20779
_cell_measurement_temperature 100(2)
_cell_measurement_theta_max 28.28
_cell_measurement_theta_min 0.41
_cell_volume 976.48(13)
_computing_cell_refinement 'HKL Scalepack (Otwinowski & Minor 1997)'
_computing_data_collection 'Collect (Nonius BV, 1997-2000)'
_computing_data_reduction 'HKL Denzo and Scalepack (Otwinowski & Minor 1997)'
_computing_molecular_graphics SHELXTL
_computing_publication_material SHELXTL
_computing_structure_refinement 'SHELXL-97 (Sheldrick, 1997)'
_computing_structure_solution 'SHELXS-97 (Sheldrick, 1990)'
_diffrn_ambient_temperature 100(2)
_diffrn_measured_fraction_theta_full 0.987
_diffrn_measured_fraction_theta_max 0.987
_diffrn_measurement_device_type KappaCCD
_diffrn_measurement_method CCD
_diffrn_radiation_monochromator graphite
_diffrn_radiation_source 'fine-focus sealed tube'
_diffrn_radiation_type MoK\a
_diffrn_radiation_wavelength 0.71073
_diffrn_reflns_av_R_equivalents 0.2029
_diffrn_reflns_av_sigmaI/netI 0.2938
_diffrn_reflns_limit_h_max 7
_diffrn_reflns_limit_h_min -7
_diffrn_reflns_limit_k_max 17
_diffrn_reflns_limit_k_min -17
_diffrn_reflns_limit_l_max 18
_diffrn_reflns_limit_l_min -18
_diffrn_reflns_number 8775
_diffrn_reflns_theta_full 28.33
_diffrn_reflns_theta_max 28.33
_diffrn_reflns_theta_min 3.07
_exptl_absorpt_coefficient_mu 0.703
_exptl_absorpt_correction_T_max 0.881
_exptl_absorpt_correction_T_min 0.782
_exptl_absorpt_correction_type empirical
_exptl_absorpt_process_details 'Scalepack (W. Minor & Z. Otwinowski)'
_exptl_crystal_colour 'dark green'
_exptl_crystal_density_diffrn 1.270
_exptl_crystal_density_method 'not measured'
_exptl_crystal_description plate
_exptl_crystal_F_000 397
_exptl_crystal_size_max 0.35
_exptl_crystal_size_mid 0.35
_exptl_crystal_size_min 0.18
_refine_diff_density_max 0.677
_refine_diff_density_min -0.925
_refine_diff_density_rms 0.164
_refine_ls_extinction_coef 0.0048(18)
_refine_ls_extinction_expression Fc^*^=kFc[1+0.001xFc^2^\l^3^/sin(2\q)]^-1/4^
_refine_ls_extinction_method SHELXL
_refine_ls_goodness_of_fit_ref 1.075
_refine_ls_hydrogen_treatment mixed
_refine_ls_matrix_type full
_refine_ls_number_parameters 308
_refine_ls_number_reflns 4800
_refine_ls_number_restraints 0
_refine_ls_restrained_S_all 1.075
_refine_ls_R_factor_all 0.2425
_refine_ls_R_factor_gt 0.1117
_refine_ls_shift/su_max 1.441
_refine_ls_shift/su_mean 0.010
_refine_ls_structure_factor_coef Fsqd
_refine_ls_weighting_details 'calc w=1/[\s^2^(Fo^2^)+(0.0000P)^2^+8.5273P] where P=(Fo^2^+2Fc^2^)/3'
_refine_ls_weighting_scheme calc
_refine_ls_wR_factor_gt 0.1789
_refine_ls_wR_factor_ref 0.2284
_reflns_number_gt 2285
_reflns_number_total 4800
_reflns_threshold_expression >2sigma(I)
_cod_data_source_file J-Mater-Chem-C-2015-3-4801.cif
_cod_data_source_block 1
_cod_original_sg_symbol_H-M P-1
_cod_database_code 7234246

loop_
_symmetry_equiv_pos_as_xyz
'x, y, z'
'-x, -y, -z'

loop_
_atom_site_label
_atom_site_type_symbol
_atom_site_fract_x
_atom_site_fract_y
_atom_site_fract_z
_atom_site_U_iso_or_equiv
_atom_site_adp_type
_atom_site_occupancy
_atom_site_symmetry_multiplicity
_atom_site_calc_flag
_atom_site_refinement_flags
_atom_site_disorder_assembly
_atom_site_disorder_group
Cu Cu 0.5000 0.5000 0.5000 0.0105(4) Uani 1 2 d S . .
N N 0.5602(9) 0.4930(4) 0.6394(4) 0.0074(12) Uani 1 1 d . . .
O O 0.7438(8) 0.6249(4) 0.5224(3) 0.0098(11) Uani 1 1 d . . .
S S 0.9464(3) 0.87790(16) 0.90366(15) 0.0199(5) Uani 1 1 d . . .
C1 C 0.7524(11) 0.6569(6) 0.4412(5) 0.0106(15) Uani 1 1 d . . .
C2 C 0.0801(12) 0.2525(6) 0.5612(5) 0.0092(15) Uiso 1 1 d . . .
C3 C 0.0952(12) 0.2283(6) 0.6517(6) 0.0105(15) Uani 1 1 d . . .
H3A H 0.002(13) 0.177(6) 0.663(6) 0.02(2) Uiso 1 1 d . . .
C4 C 0.2544(11) 0.2895(6) 0.7443(5) 0.0101(15) Uiso 1 1 d . . .
C5 C 0.4199(13) 0.3758(6) 0.7426(6) 0.0092(15) Uani 1 1 d . . .
H5A H 0.532(13) 0.418(6) 0.798(6) 0.011(19) Uiso 1 1 d . . .
C6 C 0.4204(12) 0.4053(6) 0.6510(5) 0.0098(15) Uani 1 1 d . . .
C7 C -0.1022(12) 0.1886(6) 0.4636(5) 0.0131(16) Uani 1 1 d . . .
C8 C 0.2313(12) 0.2570(6) 0.8428(5) 0.0117(16) Uani 1 1 d . . .
C9 C 0.7454(11) 0.5591(6) 0.7206(5) 0.0104(15) Uiso 1 1 d . . .
C10 C 0.9393(12) 0.5168(6) 0.7513(5) 0.0125(15) Uani 1 1 d . . .
H10A H 0.937(10) 0.433(5) 0.719(5) 0.000(16) Uiso 1 1 d . . .
C11 C 1.1230(13) 0.5866(7) 0.8261(6) 0.0167(17) Uani 1 1 d . . .
H11A H 1.242(11) 0.558(5) 0.843(5) 0.000(17) Uiso 1 1 d . . .
C12 C 1.1189(13) 0.6953(6) 0.8697(6) 0.0131(16) Uiso 1 1 d . . .
H12A H 1.231(11) 0.737(5) 0.927(5) 0.000(16) Uiso 1 1 d . . .
C13 C 0.9296(12) 0.7383(6) 0.8400(5) 0.0121(16) Uani 1 1 d . . .
C14 C 0.7414(11) 0.6697(6) 0.7648(5) 0.0095(14) Uani 1 1 d . . .
H14A H 0.598(12) 0.704(6) 0.735(5) 0.011 Uiso 1 1 d . . .
C15 C 0.0175(14) 0.1371(7) 0.3751(6) 0.0174(17) Uani 1 1 d . . .
H15C H -0.114(13) 0.095(6) 0.302(6) 0.021 Uiso 1 1 d . . .
H15B H 0.088(13) 0.087(7) 0.395(6) 0.021 Uiso 1 1 d . . .
H15A H 0.117(14) 0.185(7) 0.357(6) 0.021 Uiso 1 1 d . . .
C16 C -0.2469(15) 0.2670(8) 0.4317(7) 0.0218(19) Uani 1 1 d . . .
H16A H -0.311(11) 0.299(6) 0.481(6) 0.000(19) Uiso 1 1 d . . .
H16B H -0.173(11) 0.329(6) 0.418(5) 0.000(17) Uiso 1 1 d . . .
H16C H -0.359(15) 0.221(7) 0.369(7) 0.04(3) Uiso 1 1 d . . .
C17 C -0.2754(14) 0.0972(7) 0.4816(7) 0.0226(19) Uani 1 1 d . . .
H17A H -0.387(11) 0.126(5) 0.536(5) 0.000(16) Uiso 1 1 d . . .
H17B H -0.386(14) 0.059(7) 0.419(7) 0.03(2) Uiso 1 1 d . . .
H17C H -0.191(14) 0.040(7) 0.502(6) 0.02(2) Uiso 1 1 d . . .
C18 C 0.2957(18) 0.1440(7) 0.8299(7) 0.024(2) Uani 1 1 d . . .
H18A H 0.466(18) 0.147(8) 0.825(7) 0.05(3) Uiso 1 1 d . . .
H18B H 0.217(12) 0.092(6) 0.774(6) 0.008(19) Uiso 1 1 d . . .
H18C H 0.304(13) 0.119(7) 0.895(7) 0.03(2) Uiso 1 1 d . . .
C19 C -0.0203(16) 0.2498(10) 0.8580(8) 0.031(2) Uani 1 1 d . . .
H19A H -0.069(12) 0.321(6) 0.872(5) 0.007(19) Uiso 1 1 d . . .
H19B H -0.139(14) 0.208(6) 0.802(6) 0.02(2) Uiso 1 1 d . . .
H19C H -0.051(17) 0.245(8) 0.924(9) 0.06(3) Uiso 1 1 d . . .
C20 C 0.3893(15) 0.3404(7) 0.9394(6) 0.0201(18) Uani 1 1 d . . .
H20A H 0.362(12) 0.319(6) 1.002(6) 0.01(2) Uiso 1 1 d . . .
H20B H 0.559(15) 0.342(6) 0.933(6) 0.03(2) Uiso 1 1 d . . .
H20C H 0.362(16) 0.440(8) 0.968(7) 0.06(3) Uiso 1 1 d . . .
C21 C 0.6807(17) 0.9092(8) 0.8492(8) 0.025(2) Uani 1 1 d . . .
H21A H 0.580(18) 0.859(9) 0.841(8) 0.05(3) Uiso 1 1 d . . .
H21B H 0.660(12) 0.894(6) 0.773(6) 0.010(19) Uiso 1 1 d . . .
H21C H 0.709(16) 0.981(8) 0.889(7) 0.04(3) Uiso 1 1 d . . .

loop_
_atom_site_aniso_label
_atom_site_aniso_U_11
_atom_site_aniso_U_22
_atom_site_aniso_U_33
_atom_site_aniso_U_23
_atom_site_aniso_U_13
_atom_site_aniso_U_12
Cu 0.0109(7) 0.0109(8) 0.0098(8) 0.0055(6) 0.0006(5) -0.0007(5)
N 0.007(3) 0.005(3) 0.010(3) 0.003(2) 0.003(2) -0.002(2)
O 0.013(3) 0.008(2) 0.008(3) 0.006(2) -0.0020(19) -0.0036(19)
S 0.0284(12) 0.0110(10) 0.0141(11) -0.0004(9) -0.0045(8) 0.0014(9)
C1 0.011(4) 0.012(4) 0.010(4) 0.002(3) 0.004(3) 0.007(3)
C3 0.010(4) 0.006(4) 0.018(4) 0.008(3) 0.003(3) 0.000(3)
C5 0.013(4) 0.005(3) 0.011(4) 0.003(3) 0.005(3) 0.002(3)
C6 0.015(4) 0.009(4) 0.004(3) 0.001(3) 0.001(3) 0.001(3)
C7 0.012(4) 0.012(4) 0.010(4) 0.002(3) -0.004(3) -0.003(3)
C8 0.010(4) 0.016(4) 0.010(4) 0.007(3) 0.003(3) -0.001(3)
C10 0.015(4) 0.013(4) 0.010(4) 0.005(3) 0.000(3) 0.005(3)
C11 0.009(4) 0.028(5) 0.017(4) 0.009(4) 0.002(3) 0.009(3)
C13 0.017(4) 0.011(4) 0.006(4) 0.005(3) 0.000(3) -0.004(3)
C14 0.008(4) 0.010(4) 0.009(4) 0.001(3) 0.004(3) -0.003(3)
C15 0.022(4) 0.014(4) 0.013(4) 0.004(3) 0.001(3) -0.002(3)
C16 0.016(5) 0.028(5) 0.018(5) 0.009(4) -0.002(4) -0.001(4)
C17 0.008(4) 0.030(5) 0.026(5) 0.013(4) -0.005(3) -0.010(4)
C18 0.042(6) 0.013(4) 0.015(5) 0.005(4) 0.005(4) -0.002(4)
C19 0.024(5) 0.056(7) 0.019(5) 0.020(5) 0.007(4) 0.009(5)
C20 0.029(5) 0.022(5) 0.012(4) 0.009(4) 0.005(3) 0.003(4)
C21 0.034(6) 0.013(5) 0.023(5) 0.001(4) 0.000(4) 0.006(4)

loop_
_atom_type_symbol
_atom_type_description
_atom_type_scat_dispersion_real
_atom_type_scat_dispersion_imag
_atom_type_scat_source
C C 0.0033 0.0016 'International Tables Vol C Tables 4.2.6.8 and 6.1.1.4'
H H 0.0000 0.0000 'International Tables Vol C Tables 4.2.6.8 and 6.1.1.4'
Cu Cu 0.3201 1.2651 'International Tables Vol C Tables 4.2.6.8 and 6.1.1.4'
N N 0.0061 0.0033 'International Tables Vol C Tables 4.2.6.8 and 6.1.1.4'
O O 0.0106 0.0060 'International Tables Vol C Tables 4.2.6.8 and 6.1.1.4'
S S 0.1246 0.1234 'International Tables Vol C Tables 4.2.6.8 and 6.1.1.4'

loop_
_geom_angle_atom_site_label_1
_geom_angle_atom_site_label_2
_geom_angle_atom_site_label_3
_geom_angle
_geom_angle_site_symmetry_1
_geom_angle_site_symmetry_3
O Cu O 180.000(1) . 2_666
O Cu N 84.2(2) . 2_666
O Cu N 95.8(2) 2_666 2_666
O Cu N 95.8(2) . .
O Cu N 84.2(2) 2_666 .
N Cu N 180.000(2) 2_666 .
C6 N C9 120.3(6) . .
C6 N Cu 112.3(4) . .
C9 N Cu 126.9(4) . .
C1 O Cu 113.4(4) . .
C13 S C21 105.4(4) . .
O C1 C2 123.7(6) . 2_666
O C1 C6 116.7(6) . 2_666
C2 C1 C6 119.6(6) 2_666 2_666
C3 C2 C1 116.8(6) . 2_666
C3 C2 C7 124.3(6) . .
C1 C2 C7 118.9(6) 2_666 .
C2 C3 C4 125.3(7) . .
C2 C3 H3A 125(5) . .
C4 C3 H3A 109(5) . .
C5 C4 C3 118.5(7) . .
C5 C4 C8 123.1(6) . .
C3 C4 C8 118.4(6) . .
C4 C5 C6 119.9(7) . .
C4 C5 H5A 124(5) . .
C6 C5 H5A 116(5) . .
N C6 C5 126.8(6) . .
N C6 C1 113.2(6) . 2_666
C5 C6 C1 119.9(6) . 2_666
C2 C7 C15 110.7(6) . .
C2 C7 C17 111.9(6) . .
C15 C7 C17 108.6(7) . .
C2 C7 C16 109.2(6) . .
C15 C7 C16 109.3(7) . .
C17 C7 C16 107.1(6) . .
C19 C8 C20 108.1(7) . .
C19 C8 C18 109.0(7) . .
C20 C8 C18 109.1(6) . .
C19 C8 C4 109.1(6) . .
C20 C8 C4 112.3(6) . .
C18 C8 C4 109.2(6) . .
C14 C9 C10 120.1(6) . .
C14 C9 N 119.1(6) . .
C10 C9 N 120.7(6) . .
C11 C10 C9 118.6(7) . .
C11 C10 H10A 122(3) . .
C9 C10 H10A 119(3) . .
C12 C11 C10 121.3(7) . .
C12 C11 H11A 122(4) . .
C10 C11 H11A 116(4) . .
C11 C12 C13 120.8(7) . .
C11 C12 H12A 119(4) . .
C13 C12 H12A 119(4) . .
C12 C13 C14 119.0(7) . .
C12 C13 S 115.8(5) . .
C14 C13 S 125.1(5) . .
C13 C14 C9 120.2(6) . .
C13 C14 H14A 120(4) . .
C9 C14 H14A 120(4) . .
C7 C15 H15C 111(4) . .
C7 C15 H15B 106(5) . .
H15C C15 H15B 110(6) . .
C7 C15 H15A 115(5) . .
H15C C15 H15A 103(6) . .
H15B C15 H15A 112(7) . .
C7 C16 H16A 111(5) . .
C7 C16 H16B 120(4) . .
H16A C16 H16B 98(6) . .
C7 C16 H16C 105(5) . .
H16A C16 H16C 114(7) . .
H16B C16 H16C 108(7) . .
C7 C17 H17A 114(3) . .
C7 C17 H17B 109(5) . .
H17A C17 H17B 103(6) . .
C7 C17 H17C 112(4) . .
H17A C17 H17C 111(6) . .
H17B C17 H17C 107(7) . .
C8 C18 H18A 111(5) . .
C8 C18 H18B 115(5) . .
H18A C18 H18B 105(7) . .
C8 C18 H18C 115(5) . .
H18A C18 H18C 96(7) . .
H18B C18 H18C 112(7) . .
C8 C19 H19A 113(4) . .
C8 C19 H19B 118(5) . .
H19A C19 H19B 100(6) . .
C8 C19 H19C 117(6) . .
H19A C19 H19C 90(7) . .
H19B C19 H19C 114(8) . .
C8 C20 H20A 110(4) . .
C8 C20 H20B 109(5) . .
H20A C20 H20B 109(6) . .
C8 C20 H20C 120(4) . .
H20A C20 H20C 100(6) . .
H20B C20 H20C 108(6) . .
S C21 H21A 107(8) . .
S C21 H21B 113(4) . .
H21A C21 H21B 90(8) . .
S C21 H21C 97(6) . .
H21A C21 H21C 133(10) . .
H21B C21 H21C 117(7) . .

loop_
_geom_bond_atom_site_label_1
_geom_bond_atom_site_label_2
_geom_bond_distance
_geom_bond_site_symmetry_2
Cu O 1.911(4) .
Cu O 1.911(4) 2_666
Cu N 1.930(5) 2_666
Cu N 1.930(5) .
N C6 1.358(8) .
N C9 1.417(8) .
O C1 1.299(8) .
S C13 1.758(7) .
S C21 1.792(9) .
C1 C2 1.423(10) 2_666
C1 C6 1.453(9) 2_666
C2 C3 1.361(10) .
C2 C1 1.423(10) 2_666
C2 C7 1.531(9) .
C3 C4 1.416(10) .
C3 H3A 0.86(8) .
C4 C5 1.373(9) .
C4 C8 1.543(10) .
C5 C6 1.413(9) .
C5 H5A 0.91(7) .
C6 C1 1.453(9) 2_666
C7 C15 1.532(11) .
C7 C17 1.537(10) .
C7 C16 1.539(11) .
C8 C19 1.514(11) .
C8 C20 1.531(11) .
C8 C18 1.540(11) .
C9 C14 1.400(9) .
C9 C10 1.404(9) .
C10 C11 1.383(10) .
C10 H10A 1.06(6) .
C11 C12 1.376(10) .
C11 H11A 0.87(7) .
C12 C13 1.383(10) .
C12 H12A 0.92(6) .
C13 C14 1.396(9) .
C14 H14A 1.09(7) .
C15 H15C 1.12(8) .
C15 H15B 0.90(8) .
C15 H15A 0.89(8) .
C16 H16A 0.86(7) .
C16 H16B 0.93(7) .
C16 H16C 0.98(9) .
C17 H17A 1.09(7) .
C17 H17B 0.96(8) .
C17 H17C 1.04(8) .
C18 H18A 1.00(10) .
C18 H18B 0.88(8) .
C18 H18C 1.03(9) .
C19 H19A 0.98(7) .
C19 H19B 0.94(8) .
C19 H19C 0.96(11) .
C20 H20A 1.00(8) .
C20 H20B 1.01(9) .
C20 H20C 1.28(10) .
C21 H21A 0.78(10) .
C21 H21B 0.99(8) .
C21 H21C 0.92(10) .

loop_
_geom_torsion_atom_site_label_1
_geom_torsion_atom_site_label_2
_geom_torsion_atom_site_label_3
_geom_torsion_atom_site_label_4
_geom_torsion
_geom_torsion_site_symmetry_1
_geom_torsion_site_symmetry_2
_geom_torsion_site_symmetry_3
_geom_torsion_site_symmetry_4
O Cu N C6 -176.3(5) . . . .
O Cu N C6 3.7(5) 2_666 . . .
N Cu N C6 -28(100) 2_666 . . .
O Cu N C9 -4.7(5) . . . .
O Cu N C9 175.3(5) 2_666 . . .
N Cu N C9 144(100) 2_666 . . .
O Cu O C1 175(100) 2_666 . . .
N Cu O C1 1.9(4) 2_666 . . .
N Cu O C1 -178.1(4) . . . .
Cu O C1 C2 -179.5(5) . . . 2_666
Cu O C1 C6 0.2(7) . . . 2_666
C1 C2 C3 C4 3.8(10) 2_666 . . .
C7 C2 C3 C4 -176.6(7) . . . .
C2 C3 C4 C5 -5.1(11) . . . .
C2 C3 C4 C8 174.0(7) . . . .
C3 C4 C5 C6 3.3(10) . . . .
C8 C4 C5 C6 -175.7(6) . . . .
C9 N C6 C5 7.4(10) . . . .
Cu N C6 C5 179.7(6) . . . .
C9 N C6 C1 -176.9(6) . . . 2_666
Cu N C6 C1 -4.6(7) . . . 2_666
C4 C5 C6 N 174.6(7) . . . .
C4 C5 C6 C1 -0.8(10) . . . 2_666
C3 C2 C7 C15 -118.2(8) . . . .
C1 C2 C7 C15 61.4(8) 2_666 . . .
C3 C2 C7 C17 3.1(10) . . . .
C1 C2 C7 C17 -177.4(7) 2_666 . . .
C3 C2 C7 C16 121.4(8) . . . .
C1 C2 C7 C16 -59.0(9) 2_666 . . .
C5 C4 C8 C19 127.6(8) . . . .
C3 C4 C8 C19 -51.4(9) . . . .
C5 C4 C8 C20 7.8(10) . . . .
C3 C4 C8 C20 -171.3(6) . . . .
C5 C4 C8 C18 -113.4(8) . . . .
C3 C4 C8 C18 67.5(8) . . . .
C6 N C9 C14 -118.1(7) . . . .
Cu N C9 C14 70.9(8) . . . .
C6 N C9 C10 66.6(9) . . . .
Cu N C9 C10 -104.4(7) . . . .
C14 C9 C10 C11 0.5(11) . . . .
N C9 C10 C11 175.7(7) . . . .
C9 C10 C11 C12 -0.4(11) . . . .
C10 C11 C12 C13 0.2(12) . . . .
C11 C12 C13 C14 0.1(11) . . . .
C11 C12 C13 S 179.0(6) . . . .
C21 S C13 C12 179.9(6) . . . .
C21 S C13 C14 -1.3(8) . . . .
C12 C13 C14 C9 0.0(10) . . . .
S C13 C14 C9 -178.8(6) . . . .
C10 C9 C14 C13 -0.2(10) . . . .
N C9 C14 C13 -175.6(6) . . . .
